data_7058810
loop_
_publ_author_name
'Fu, Qiu-Ting'
'Yan, Xiaodong'
'Li, Tao'
'Zhang, Xin-Yue'
'He, Yue'
'Zhang, Wen-Da'
'Liu, Yong'
'Li, Yunxing'
'Gu, Zhi-Guo'

_publ_section_title
;
 Diarylethene-based conjugated polymer networks for ultrafast photochromic
 films
;
_journal_issue 39
_journal_name_full 'New Journal of Chemistry'
_journal_page_first 15797
_journal_paper_doi 10.1039/C9NJ02596K
_journal_volume 43
_journal_year 2019
_chemical_formula_moiety 'C17 H10 F6 O2 S2'
_chemical_formula_sum 'C17 H10 F6 O2 S2'
_chemical_formula_weight 424.37
_space_group_crystal_system orthorhombic
_space_group_IT_number 60
_space_group_name_Hall '-P 2n 2ab'
_space_group_name_H-M_alt 'P b c n'
_symmetry_space_group_name_Hall '-P 2n 2ab'
_symmetry_space_group_name_H-M 'P b c n'
_atom_sites_solution_hydrogens geom
_audit_creation_method SHELXL-2014/7
_audit_update_record
;
2019-08-27 deposited with the CCDC.    2019-09-05 downloaded from the CCDC.
;
_cell_angle_alpha 90
_cell_angle_beta 90
_cell_angle_gamma 90
_cell_formula_units_Z 4
_cell_length_a 12.065(3)
_cell_length_b 8.649(2)
_cell_length_c 16.450(4)
_cell_measurement_reflns_used 1094
_cell_measurement_temperature 153(2)
_cell_measurement_theta_max 22.97
_cell_measurement_theta_min 2.90
_cell_volume 1716.6(7)
_computing_cell_refinement 'SAINT (Bruker, 2016)'
_computing_data_collection 'APEX3 (Bruker, 2016)'
_computing_data_reduction SAINT
_computing_molecular_graphics 'Diamond 3'
_computing_publication_material 'Diamond 3'
_computing_structure_refinement 'SHELXL-2014/7 (Sheldrick, 2014)'
_computing_structure_solution 'SHELXS-2014/7 (Sheldrick, 2014)'
_diffrn_ambient_temperature 153(2)
_diffrn_measured_fraction_theta_full 0.998
_diffrn_measured_fraction_theta_max 0.996
_diffrn_measurement_device_type 'APEX2 CCD detector'
_diffrn_measurement_method 'omega scan'
_diffrn_radiation_type MoK\a
_diffrn_radiation_wavelength 0.71073
_diffrn_reflns_av_R_equivalents 0.0516
_diffrn_reflns_av_unetI/netI 0.0434
_diffrn_reflns_Laue_measured_fraction_full 0.998
_diffrn_reflns_Laue_measured_fraction_max 0.996
_diffrn_reflns_limit_h_max 14
_diffrn_reflns_limit_h_min -10
_diffrn_reflns_limit_k_max 10
_diffrn_reflns_limit_k_min -10
_diffrn_reflns_limit_l_max 12
_diffrn_reflns_limit_l_min -19
_diffrn_reflns_number 7129
_diffrn_reflns_point_group_measured_fraction_full 0.998
_diffrn_reflns_point_group_measured_fraction_max 0.996
_diffrn_reflns_theta_full 25.242
_diffrn_reflns_theta_max 25.519
_diffrn_reflns_theta_min 2.476
_diffrn_source 'fine-focus sealed tube'
_exptl_absorpt_coefficient_mu 0.382
_exptl_absorpt_correction_T_max 0.7452
_exptl_absorpt_correction_T_min 0.7029
_exptl_absorpt_correction_type multi-scan
_exptl_absorpt_process_details 'SADABS (Bruker, 2012)'
_exptl_crystal_colour yellow
_exptl_crystal_density_diffrn 1.642
_exptl_crystal_description block
_exptl_crystal_F_000 856
_exptl_crystal_size_max 0.230
_exptl_crystal_size_mid 0.190
_exptl_crystal_size_min 0.130
_refine_diff_density_max 0.246
_refine_diff_density_min -0.222
_refine_diff_density_rms 0.050
_refine_ls_extinction_method none
_refine_ls_goodness_of_fit_ref 1.034
_refine_ls_hydrogen_treatment constr
_refine_ls_matrix_type full
_refine_ls_number_parameters 164
_refine_ls_number_reflns 1597
_refine_ls_number_restraints 103
_refine_ls_restrained_S_all 1.018
_refine_ls_R_factor_all 0.0620
_refine_ls_R_factor_gt 0.0352
_refine_ls_shift/su_max 0.001
_refine_ls_shift/su_mean 0.000
_refine_ls_structure_factor_coef Fsqd
_refine_ls_weighting_details 'w=1/[\s^2^(Fo^2^)+(0.0326P)^2^+0.4143P] where P=(Fo^2^+2Fc^2^)/3'
_refine_ls_weighting_scheme calc
_refine_ls_wR_factor_gt 0.0720
_refine_ls_wR_factor_ref 0.0823
_reflns_Friedel_coverage 0.000
_reflns_number_gt 1136
_reflns_number_total 1597
_reflns_threshold_expression 'I > 2\s(I)'
_cod_data_source_file c9nj02596k2.cif
_cod_data_source_block 1
_cod_depositor_comments 'Adding full bibliography for 7058810--7058811.cif.'
_cod_database_code 7058810
_shelx_shelxl_version_number 2014/7
_shelx_space_group_comment
;
The symmetry employed for this shelxl refinement is uniquely defined
by the following loop, which should always be used as a source of
symmetry information in preference to the above space-group names.
They are only intended as comments.
;
_shelx_estimated_absorpt_t_min 0.917
_shelx_estimated_absorpt_t_max 0.952

loop_
_space_group_symop_operation_xyz
'x, y, z'
'-x+1/2, -y+1/2, z+1/2'
'-x, y, -z+1/2'
'x+1/2, -y+1/2, -z'
'-x, -y, -z'
'x-1/2, y-1/2, -z-1/2'
'x, -y, z-1/2'
'-x-1/2, y-1/2, z'

loop_
_atom_site_label
_atom_site_type_symbol
_atom_site_fract_x
_atom_site_fract_y
_atom_site_fract_z
_atom_site_U_iso_or_equiv
_atom_site_adp_type
_atom_site_occupancy
_atom_site_site_symmetry_order
_atom_site_calc_flag
_atom_site_refinement_flags_posn
_atom_site_refinement_flags_adp
_atom_site_refinement_flags_occupancy
_atom_site_disorder_assembly
_atom_site_disorder_group
C1 C 0.4732(8) 0.6219(8) 0.8172(5) 0.029(3) Uani 0.5 1 d D U P A -1
C2 C 0.4930(8) 0.5222(4) 0.7413(5) 0.0296(16) Uani 0.5 1 d D U P A -1
C3 C 0.5494(8) 0.6334(8) 0.6817(4) 0.026(3) Uani 0.5 1 d D U P A -1
F1 F 0.5485(4) 0.5919(4) 0.8750(3) 0.0507(11) Uani 0.5 1 d D U P A -1
F2 F 0.3722(5) 0.5898(7) 0.8494(4) 0.0541(18) Uani 0.5 1 d D U P A -1
F3 F 0.5561(3) 0.3975(3) 0.7581(2) 0.0492(10) Uani 0.5 1 d D U P A -1
F4 F 0.3970(3) 0.4707(4) 0.7107(2) 0.0510(10) Uani 0.5 1 d D U P A -1
F5 F 0.6607(4) 0.6101(8) 0.6829(4) 0.0416(14) Uani 0.5 1 d D U P A -1
F6 F 0.5171(4) 0.6035(4) 0.6043(2) 0.0414(9) Uani 0.5 1 d D U P A -1
C4 C 0.51894(18) 0.7895(2) 0.71146(13) 0.0214(5) Uani 1 1 d D . . . .
C5 C 0.6399(2) 1.0602(3) 0.56058(13) 0.0298(6) Uani 1 1 d . . . . .
C6 C 0.63764(19) 0.9305(2) 0.60779(13) 0.0272(5) Uani 1 1 d . . . . .
H6 H 0.6949 0.8551 0.6079 0.033 Uiso 1 1 calc R U . . .
C7 C 0.54106(18) 0.9198(2) 0.65663(13) 0.0218(5) Uani 1 1 d . . . . .
C8 C 0.4698(2) 1.0428(2) 0.64438(13) 0.0248(5) Uani 1 1 d . . . . .
C9 C 0.7256(2) 1.1027(3) 0.50266(15) 0.0404(7) Uani 1 1 d . . . . .
H9 H 0.7859 1.0335 0.4955 0.049 Uiso 1 1 calc R U . . .
C10 C 0.35798(19) 1.0708(3) 0.68090(14) 0.0319(6) Uani 1 1 d . . . . .
H10A H 0.3207 0.9717 0.6900 0.048 Uiso 1 1 calc R U . . .
H10B H 0.3136 1.1342 0.6438 0.048 Uiso 1 1 calc R U . . .
H10C H 0.3665 1.1250 0.7328 0.048 Uiso 1 1 calc R U . . .
O1 O 0.72506(17) 1.2205(2) 0.46295(11) 0.0535(6) Uani 1 1 d . . . . .
S1 S 0.52268(6) 1.17032(7) 0.57441(4) 0.0333(2) Uani 1 1 d . . . . .

loop_
_atom_site_aniso_label
_atom_site_aniso_U_11
_atom_site_aniso_U_22
_atom_site_aniso_U_33
_atom_site_aniso_U_23
_atom_site_aniso_U_13
_atom_site_aniso_U_12
C1 0.027(4) 0.021(4) 0.038(6) 0.006(4) 0.009(4) -0.002(3)
C2 0.028(3) 0.0212(19) 0.040(4) -0.010(4) 0.000(3) 0.013(4)
C3 0.029(5) 0.030(4) 0.019(5) 0.000(4) -0.001(4) 0.001(3)
F1 0.081(3) 0.0311(18) 0.040(3) 0.0106(17) -0.023(2) 0.007(2)
F2 0.063(4) 0.029(2) 0.070(5) -0.002(3) 0.043(3) -0.010(3)
F3 0.071(3) 0.0256(16) 0.051(2) 0.0129(17) 0.019(2) 0.0198(15)
F4 0.047(2) 0.049(2) 0.057(3) -0.0122(18) 0.0004(18) -0.0218(17)
F5 0.030(2) 0.038(2) 0.057(4) 0.002(2) 0.014(2) 0.0123(19)
F6 0.066(3) 0.0287(17) 0.029(2) -0.0074(14) -0.001(2) 0.001(2)
C4 0.0187(11) 0.0207(10) 0.0246(13) -0.0024(9) -0.0019(10) 0.0005(9)
C5 0.0389(15) 0.0306(12) 0.0200(14) -0.0016(10) -0.0023(11) -0.0149(11)
C6 0.0313(13) 0.0290(12) 0.0214(14) -0.0030(10) 0.0003(11) -0.0046(10)
C7 0.0278(13) 0.0214(11) 0.0161(13) -0.0020(9) -0.0030(10) -0.0035(9)
C8 0.0330(14) 0.0248(11) 0.0164(13) -0.0003(10) -0.0071(11) -0.0049(10)
C9 0.0535(19) 0.0423(15) 0.0255(15) -0.0046(13) 0.0006(13) -0.0216(13)
C10 0.0352(15) 0.0303(12) 0.0302(15) 0.0048(11) -0.0072(12) 0.0070(11)
O1 0.0740(15) 0.0484(11) 0.0382(11) 0.0100(10) 0.0078(10) -0.0243(10)
S1 0.0486(4) 0.0269(3) 0.0245(4) 0.0049(3) -0.0070(3) -0.0074(3)

loop_
_atom_type_symbol
_atom_type_description
_atom_type_scat_dispersion_real
_atom_type_scat_dispersion_imag
_atom_type_scat_source
C C 0.0033 0.0016 'International Tables Vol C Tables 4.2.6.8 and 6.1.1.4'
H H 0.0000 0.0000 'International Tables Vol C Tables 4.2.6.8 and 6.1.1.4'
F F 0.0171 0.0103 'International Tables Vol C Tables 4.2.6.8 and 6.1.1.4'
O O 0.0106 0.0060 'International Tables Vol C Tables 4.2.6.8 and 6.1.1.4'
S S 0.1246 0.1234 'International Tables Vol C Tables 4.2.6.8 and 6.1.1.4'

loop_
_geom_angle_atom_site_label_1
_geom_angle_atom_site_label_2
_geom_angle_atom_site_label_3
_geom_angle
_geom_angle_site_symmetry_1
_geom_angle_site_symmetry_3
F1 C1 F2 107.0(6) . .
F1 C1 C2 111.3(7) . .
F2 C1 C2 110.0(7) . .
F4 C2 F3 107.4(4) . .
F4 C2 C3 110.6(7) . .
F3 C2 C3 112.5(7) . .
F4 C2 C1 111.0(7) . .
F3 C2 C1 111.7(7) . .
C3 C2 C1 103.7(4) . .
F6 C3 F5 105.6(6) . .
F6 C3 C4 114.4(6) . .
F5 C3 C4 112.0(6) . .
F6 C3 C2 110.7(7) . .
F5 C3 C2 109.7(6) . .
C4 C3 C2 104.5(5) . .
C4 C4 C7 129.77(11) 3_656 .
C4 C4 C3 113.2(3) 3_656 .
C7 C4 C3 116.8(3) . .
C4 C4 C1 108.1(3) 3_656 3_656
C7 C4 C1 121.9(3) . 3_656
C3 C4 C1 11.0(6) . 3_656
C6 C5 C9 126.6(2) . .
C6 C5 S1 111.28(18) . .
C9 C5 S1 122.11(18) . .
C5 C6 C7 113.1(2) . .
C5 C6 H6 123.4 . .
C7 C6 H6 123.4 . .
C8 C7 C6 112.2(2) . .
C8 C7 C4 124.5(2) . .
C6 C7 C4 123.20(19) . .
C7 C8 C10 128.8(2) . .
C7 C8 S1 111.13(18) . .
C10 C8 S1 119.99(16) . .
O1 C9 C5 124.3(3) . .
O1 C9 H9 117.9 . .
C5 C9 H9 117.9 . .
C8 C10 H10A 109.5 . .
C8 C10 H10B 109.5 . .
H10A C10 H10B 109.5 . .
C8 C10 H10C 109.5 . .
H10A C10 H10C 109.5 . .
H10B C10 H10C 109.5 . .
C8 S1 C5 92.22(11) . .

loop_
_geom_bond_atom_site_label_1
_geom_bond_atom_site_label_2
_geom_bond_distance
_geom_bond_site_symmetry_2
C1 F1 1.341(9) .
C1 F2 1.357(9) .
C1 C2 1.536(9) .
C2 F4 1.339(10) .
C2 F3 1.348(7) .
C2 C3 1.533(9) .
C3 F6 1.356(8) .
C3 F5 1.358(9) .
C3 C4 1.482(7) .
C4 C4 1.348(4) 3_656
C4 C7 1.468(3) .
C4 C1 1.527(7) 3_656
C5 C6 1.365(3) .
C5 C9 1.453(3) .
C5 S1 1.721(3) .
C6 C7 1.418(3) .
C6 H6 0.9500 .
C7 C8 1.383(3) .
C8 C10 1.496(3) .
C8 S1 1.717(2) .
C9 O1 1.211(3) .
C9 H9 0.9500 .
C10 H10A 0.9800 .
C10 H10B 0.9800 .
C10 H10C 0.9800 .
